data_2242181
loop_
_publ_author_name
'Tibhe, Gaurao D.'
'Mac\'ias, Mario A.'
'Pandolfi, Enrique'
'Schapiro, Valeria'
'Suescun, Leopoldo'

_publ_section_title
;
 Crystal structure and absolute configuration of
 (4<i>S</i>,5<i>R</i>,6<i>S</i>)-4,5,6-trihydroxy-3-methylcyclohex-2-enone
 (gabosine H)
;
_journal_coeditor_code RZ5209
_journal_issue 4
_journal_name_full 'Acta Crystallographica Section E'
_journal_page_first 606
_journal_page_last 609
_journal_paper_doi 10.1107/S2056989017004509
_journal_volume 73
_journal_year 2017
_chemical_formula_iupac 'C7 H10 O4'
_chemical_formula_moiety 'C7 H10 O4'
_chemical_formula_sum 'C7 H10 O4'
_chemical_formula_weight 158.15
_chemical_name_systematic
;
(4<i>S</i>,5<i>R</i>,6<i>S</i>)-4,5,6-Trihydroxy-3-methylcyclohex-2-enone
;
_space_group_crystal_system monoclinic
_space_group_IT_number 4
_space_group_name_Hall 'P 2yb'
_space_group_name_H-M_alt 'P 1 21 1'
_symmetry_space_group_name_Hall 'P 2yb'
_symmetry_space_group_name_H-M 'P 1 21 1'
_atom_sites_solution_hydrogens mixed
_atom_sites_solution_primary direct
_atom_sites_solution_secondary difmap
_audit_creation_method SHELXL-2014
_cell_angle_alpha 90
_cell_angle_beta 90.9770(10)
_cell_angle_gamma 90
_cell_formula_units_Z 2
_cell_length_a 5.4143(2)
_cell_length_b 5.4176(2)
_cell_length_c 11.9200(5)
_cell_measurement_reflns_used 9784
_cell_measurement_temperature 298(2)
_cell_measurement_theta_max 78.8035
_cell_measurement_theta_min 3.7085
_cell_volume 349.59(2)
_computing_cell_refinement
;
SAINT (Bruker, 2013)
;
_computing_data_collection
;
SAINT (Bruker, 2013)
;
_computing_data_reduction
;
SAINT (Bruker, 2013)
;
_computing_molecular_graphics
;
Mercury (Macrae <i>et al.</i>,  2008)
;
_computing_publication_material
;
SHELXL2014 (Sheldrick, 2015)
;
_computing_structure_refinement
;
SHELXL2014 (Sheldrick, 2015)
;
_computing_structure_solution
;
SHELXS2014 (Sheldrick, 2008)
;
_diffrn_ambient_temperature 298(2)
_diffrn_detector_area_resol_mean 10.4167
_diffrn_measured_fraction_theta_full 0.999
_diffrn_measured_fraction_theta_max 0.996
_diffrn_measurement_device_type 'Bruker D8 Venture/Photon 100 CMOS'
_diffrn_measurement_method '\j and \w scans'
_diffrn_radiation_type CuK\a
_diffrn_radiation_wavelength 1.54178
_diffrn_reflns_av_R_equivalents 0.0464
_diffrn_reflns_limit_h_max 6
_diffrn_reflns_limit_h_min -6
_diffrn_reflns_limit_k_max 6
_diffrn_reflns_limit_k_min -6
_diffrn_reflns_limit_l_max 14
_diffrn_reflns_limit_l_min -15
_diffrn_reflns_number 12187
_diffrn_reflns_theta_full 67.679
_diffrn_reflns_theta_max 79.125
_diffrn_reflns_theta_min 3.709
_exptl_absorpt_coefficient_mu 1.059
_exptl_absorpt_correction_T_max 0.7542
_exptl_absorpt_correction_T_min 0.5882
_exptl_absorpt_correction_type multi-scan
_exptl_absorpt_process_details
;
(SADABS; Bruker, 2013)
;
_exptl_crystal_colour colorless
_exptl_crystal_density_diffrn 1.502
_exptl_crystal_density_method 'not measured'
_exptl_crystal_description parallelepiped
_exptl_crystal_F_000 168
_exptl_crystal_size_max 0.374
_exptl_crystal_size_mid 0.342
_exptl_crystal_size_min 0.104
_refine_diff_density_max 0.254
_refine_diff_density_min -0.182
_refine_ls_abs_structure_details
;
Flack <i>x</i> determined using 639 quotients
[(<i>I</i>^+^)-(<i>I</i>^-^)]/[(<i>I</i>^+^)+(<i>I</i>^-^)]
(Parsons <i>et al.</i>,  2013)
;
_refine_ls_abs_structure_Flack 0.09(11)
_refine_ls_extinction_coef 0.161(15)
_refine_ls_extinction_expression Fc^*^=kFc[1+0.001xFc^2^\l^3^/sin(2\q)]^-1/4^
_refine_ls_extinction_method
;
SHELXL2014 (Sheldrick, 2015)
;
_refine_ls_goodness_of_fit_ref 1.079
_refine_ls_hydrogen_treatment mixed
_refine_ls_matrix_type full
_refine_ls_number_parameters 111
_refine_ls_number_reflns 1492
_refine_ls_number_restraints 1
_refine_ls_restrained_S_all 1.078
_refine_ls_R_factor_all 0.0333
_refine_ls_R_factor_gt 0.0330
_refine_ls_shift/su_max 0.000
_refine_ls_shift/su_mean 0.000
_refine_ls_structure_factor_coef Fsqd
_refine_ls_weighting_details 'w=1/[\s^2^(Fo^2^)+(0.0546P)^2^+0.0518P] where P=(Fo^2^+2Fc^2^)/3'
_refine_ls_weighting_scheme calc
_refine_ls_wR_factor_gt 0.0874
_refine_ls_wR_factor_ref 0.0877
_reflns_number_gt 1472
_reflns_number_total 1492
_reflns_threshold_expression 'I > 2\s(I)'
_cod_data_source_file rz5209sup1.cif
_cod_data_source_block I
_cod_database_code 2242181
_shelx_space_group_comment
;
The symmetry employed for this shelxl refinement is uniquely defined
by the following loop, which should always be used as a source of
symmetry information in preference to the above space-group names.
They are only intended as comments.
;
_shelx_estimated_absorpt_t_min 0.693
_shelx_estimated_absorpt_t_max 0.898
_shelxl_version_number 2.014

loop_
_space_group_symop_operation_xyz
'x, y, z'
'-x, y+1/2, -z'

loop_
_atom_site_type_symbol
_atom_site_label
_atom_site_fract_x
_atom_site_fract_y
_atom_site_fract_z
_atom_site_U_iso_or_equiv
_atom_site_adp_type
_atom_site_calc_flag
_atom_site_occupancy
C C1 0.4992(3) 0.2954(4) 0.22586(16) 0.0293(4) Uani d 1
C C2 0.3815(4) 0.1293(4) 0.14457(16) 0.0313(5) Uani d 1
H H2 0.4304 0.1373 0.0702 0.038 Uiso calc 1
C C3 0.2068(3) -0.0338(3) 0.17173(15) 0.0262(4) Uani d 1
C C31 0.0921(4) -0.2029(5) 0.08715(17) 0.0374(5) Uani d 1
H H31A 0.1711 -0.1813 0.0163 0.056 Uiso calc 1
H H31B -0.0807 -0.1656 0.0790 0.056 Uiso calc 1
H H31C 0.1119 -0.3706 0.1116 0.056 Uiso calc 1
C C4 0.1234(3) -0.0631(3) 0.29155(15) 0.0249(4) Uani d 1
H H4 0.2190 -0.1965 0.3269 0.030 Uiso calc 1
C C5 0.1658(3) 0.1719(4) 0.35829(15) 0.0237(4) Uani d 1
H H5 0.0534 0.3005 0.3302 0.028 Uiso calc 1
C C6 0.4314(3) 0.2607(3) 0.34819(14) 0.0258(4) Uani d 1
H H6 0.5418 0.1368 0.3818 0.031 Uiso calc 1
O O1 0.6472(3) 0.4524(3) 0.19769(14) 0.0453(5) Uani d 1
O O4 -0.1316(3) -0.1192(3) 0.29994(14) 0.0398(4) Uani d 1
H H41 -0.172(6) -0.273(8) 0.269(3) 0.060 Uiso d 1
O O5 0.1120(3) 0.1206(3) 0.47319(11) 0.0336(4) Uani d 1
H H51 0.096(5) 0.263(7) 0.502(3) 0.050 Uiso d 1
O O6 0.4549(3) 0.4821(3) 0.40965(13) 0.0374(4) Uani d 1
H H61 0.606(7) 0.485(7) 0.437(3) 0.056 Uiso d 1

loop_
_atom_site_aniso_label
_atom_site_aniso_U_11
_atom_site_aniso_U_22
_atom_site_aniso_U_33
_atom_site_aniso_U_12
_atom_site_aniso_U_13
_atom_site_aniso_U_23
C1 0.0252(8) 0.0305(10) 0.0322(9) -0.0046(8) 0.0038(7) 0.0021(8)
C2 0.0322(9) 0.0360(11) 0.0257(8) -0.0051(8) 0.0055(7) -0.0002(8)
C3 0.0251(8) 0.0263(9) 0.0274(8) 0.0013(7) 0.0018(6) -0.0011(7)
C31 0.0429(11) 0.0358(11) 0.0335(10) -0.0084(10) 0.0007(8) -0.0050(9)
C4 0.0241(8) 0.0219(9) 0.0289(9) 0.0001(7) 0.0061(6) 0.0011(7)
C5 0.0227(8) 0.0242(9) 0.0243(8) 0.0024(6) 0.0037(6) 0.0007(6)
C6 0.0240(8) 0.0267(10) 0.0267(8) 0.0011(7) 0.0004(6) -0.0019(7)
O1 0.0464(9) 0.0459(10) 0.0440(8) -0.0236(8) 0.0080(7) -0.0002(7)
O4 0.0287(8) 0.0363(9) 0.0548(9) -0.0099(6) 0.0152(6) -0.0124(7)
O5 0.0363(7) 0.0388(8) 0.0260(7) -0.0005(6) 0.0091(5) -0.0016(6)
O6 0.0329(7) 0.0364(9) 0.0429(8) -0.0016(6) -0.0044(6) -0.0125(7)

loop_
_atom_type_symbol
_atom_type_description
_atom_type_scat_dispersion_real
_atom_type_scat_dispersion_imag
_atom_type_scat_source
C C 0.0181 0.0091 'International Tables Vol C Tables 4.2.6.8 and 6.1.1.4'
H H 0.0000 0.0000 'International Tables Vol C Tables 4.2.6.8 and 6.1.1.4'
O O 0.0492 0.0322 'International Tables Vol C Tables 4.2.6.8 and 6.1.1.4'

loop_
_geom_angle_atom_site_label_1
_geom_angle_atom_site_label_2
_geom_angle_atom_site_label_3
_geom_angle
O1 C1 C2 121.89(18)
O1 C1 C6 121.36(18)
C2 C1 C6 116.75(16)
C3 C2 C1 123.26(17)
C3 C2 H2 118.4
C1 C2 H2 118.4
C2 C3 C31 122.04(17)
C2 C3 C4 121.40(16)
C31 C3 C4 116.52(16)
C3 C31 H31A 109.5
C3 C31 H31B 109.5
H31A C31 H31B 109.5
C3 C31 H31C 109.5
H31A C31 H31C 109.5
H31B C31 H31C 109.5
O4 C4 C3 113.27(15)
O4 C4 C5 106.33(14)
C3 C4 C5 111.22(14)
O4 C4 H4 108.6
C3 C4 H4 108.6
C5 C4 H4 108.6
O5 C5 C4 107.89(15)
O5 C5 C6 110.15(14)
C4 C5 C6 110.99(14)
O5 C5 H5 109.3
C4 C5 H5 109.3
C6 C5 H5 109.3
O6 C6 C1 111.83(16)
O6 C6 C5 107.72(14)
C1 C6 C5 110.99(14)
O6 C6 H6 108.7
C1 C6 H6 108.7
C5 C6 H6 108.7
C4 O4 H41 113(2)
C5 O5 H51 103(2)
C6 O6 H61 106(2)

loop_
_geom_bond_atom_site_label_1
_geom_bond_atom_site_label_2
_geom_bond_distance
C1 O1 1.220(3)
C1 C2 1.461(3)
C1 C6 1.521(2)
C2 C3 1.338(3)
C2 H2 0.9300
C3 C31 1.490(3)
C3 C4 1.514(2)
C31 H31A 0.9600
C31 H31B 0.9600
C31 H31C 0.9600
C4 O4 1.419(2)
C4 C5 1.517(2)
C4 H4 0.9800
C5 O5 1.432(2)
C5 C6 1.523(2)
C5 H5 0.9800
C6 O6 1.410(2)
C6 H6 0.9800
O4 H41 0.94(4)
O5 H51 0.85(4)
O6 H61 0.87(4)

loop_
_geom_hbond_atom_site_label_D
_geom_hbond_atom_site_label_H
_geom_hbond_atom_site_label_A
_geom_hbond_site_symmetry_A
_geom_hbond_distance_DH
_geom_hbond_distance_HA
_geom_hbond_distance_DA
_geom_hbond_angle_DHA
O4 H41 O1 1_445 0.94(4) 1.96(4) 2.873(2) 163(3)
C6 H6 O4 1_655 0.98 2.46 3.195(2) 131.4
C4 H4 O6 1_545 0.98 2.36 3.345(3) 179.0
C6 H6 O6 2_646 0.98 2.62 3.306(2) 126.9
O6 H61 O5 2_656 0.87(4) 1.99(4) 2.811(2) 155(3)
O5 H51 O4 2_556 0.85(4) 2.45(3) 3.050(2) 128(3)
O5 H51 O5 2_556 0.85(4) 2.26(4) 3.0402(12) 152(3)

loop_
_geom_torsion_atom_site_label_1
_geom_torsion_atom_site_label_2
_geom_torsion_atom_site_label_3
_geom_torsion_atom_site_label_4
_geom_torsion
O1 C1 C2 C3 -175.5(2)
C6 C1 C2 C3 5.4(3)
C1 C2 C3 C31 -179.29(19)
C1 C2 C3 C4 -1.9(3)
C2 C3 C4 O4 145.37(18)
C31 C3 C4 O4 -37.2(2)
C2 C3 C4 C5 25.7(2)
C31 C3 C4 C5 -156.85(17)
O4 C4 C5 O5 63.37(19)
C3 C4 C5 O5 -172.89(14)
O4 C4 C5 C6 -175.86(15)
C3 C4 C5 C6 -52.12(19)
O1 C1 C6 O6 28.4(3)
C2 C1 C6 O6 -152.56(18)
O1 C1 C6 C5 148.7(2)
C2 C1 C6 C5 -32.2(2)
O5 C5 C6 O6 -62.1(2)
C4 C5 C6 O6 178.49(14)
O5 C5 C6 C1 175.17(16)
C4 C5 C6 C1 55.8(2)

_cod_database_fobs_code 2242181
